data_1502079
loop_
_publ_author_name
'Pawlu\'c, Piotr'
'Franczyk, Adrian'
'Walkowiak, J\;edrzej'
'Hreczycho, Grzegorz'
'Kubicki, Maciej'
'Marciniec, Bogdan'

_publ_contact_author
;  
Kubicki, Maciej
Department of Chemistry
Adam Mickiewicz University
Grunwaldzka 6
60-780 Pozna\'n
Poland
;
_publ_section_title
;
 (E)-9-(2-iodovinyl)-9H-carbazole: a new coupling reagent for the
 synthesis of \p-conjugated carbazoles.
;
_journal_issue 8
_journal_name_full 'Organic letters'
_journal_page_first 1976
_journal_page_last 1979
_journal_paper_doi 10.1021/ol200350a
_journal_volume 13
_journal_year 2011
_chemical_formula_moiety 'C14 H10 I N'
_chemical_formula_sum 'C14 H10 I N'
_chemical_formula_weight 319.13
_chemical_name_systematic
;
9-[(E)-2-iodoethenyl]-9H-carbazole
;
_space_group_IT_number 15
_symmetry_cell_setting monoclinic
_symmetry_space_group_name_Hall '-C 2yc'
_symmetry_space_group_name_H-M 'C 1 2/c 1'
_atom_sites_solution_hydrogens geom
_atom_sites_solution_primary direct
_atom_sites_solution_secondary difmap
_audit_creation_method SHELXL-97
_cell_angle_alpha 90.00
_cell_angle_beta 112.514(5)
_cell_angle_gamma 90.00
_cell_formula_units_Z 8
_cell_length_a 23.8893(10)
_cell_length_b 5.4460(2)
_cell_length_c 19.6525(7)
_cell_measurement_reflns_used 5367
_cell_measurement_temperature 293(2)
_cell_measurement_theta_max 28.8781
_cell_measurement_theta_min 3.1534
_cell_volume 2361.95(18)
_computing_cell_refinement 'CrysAlis Pro (Oxford Diffraction (2009))'
_computing_data_collection 'CrysAlis Pro (Oxford Diffraction (2009))'
_computing_data_reduction 'CrysAlis Pro (Oxford Diffraction (2009))'
_computing_molecular_graphics
;
Stereochemical Workstation (Siemens, 1989), Mercury (Macrae et al, 2008)
;
_computing_publication_material 'SHELXL-97 (Sheldrick, 2008)'
_computing_structure_refinement 'SHELXL-97 (Sheldrick, 2008)'
_computing_structure_solution 'SHELXS-97 (Sheldrick, 2008)'
_diffrn_ambient_temperature 293(2)
_diffrn_detector_area_resol_mean 16.1544
_diffrn_measured_fraction_theta_full 0.995
_diffrn_measured_fraction_theta_max 0.864
_diffrn_measurement_device_type 'Goniometer KM4/Xcalibur, detector: Eos'
_diffrn_radiation_monochromator graphite
_diffrn_radiation_source 'Enhance (Mo) X-ray Source'
_diffrn_radiation_type MoK\a
_diffrn_radiation_wavelength 0.71073
_diffrn_reflns_av_R_equivalents 0.0162
_diffrn_reflns_av_sigmaI/netI 0.0183
_diffrn_reflns_limit_h_max 30
_diffrn_reflns_limit_h_min -32
_diffrn_reflns_limit_k_max 6
_diffrn_reflns_limit_k_min -7
_diffrn_reflns_limit_l_max 18
_diffrn_reflns_limit_l_min -26
_diffrn_reflns_number 7762
_diffrn_reflns_theta_full 25.00
_diffrn_reflns_theta_max 28.94
_diffrn_reflns_theta_min 3.41
_exptl_absorpt_coefficient_mu 2.681
_exptl_absorpt_correction_T_max 0.585
_exptl_absorpt_correction_T_min 0.345
_exptl_absorpt_correction_type multi-scan
_exptl_absorpt_process_details
;
CrysAlisPro, Oxford Diffraction Ltd.,
Version 1.171.33.34d (release 27-02-2009 CrysAlis171 .NET)
(compiled Feb 27 2009,15:38:38)
Empirical absorption correction using spherical harmonics,
 implemented in SCALE3 ABSPACK scaling algorithm.
;
_exptl_crystal_colour colourless
_exptl_crystal_density_diffrn 1.795
_exptl_crystal_density_method 'not measured'
_exptl_crystal_description prism
_exptl_crystal_F_000 1232
_exptl_crystal_size_max 0.5
_exptl_crystal_size_mid 0.2
_exptl_crystal_size_min 0.2
_refine_diff_density_max 0.666
_refine_diff_density_min -1.020
_refine_diff_density_rms 0.087
_refine_ls_extinction_method none
_refine_ls_goodness_of_fit_ref 1.028
_refine_ls_hydrogen_treatment constr
_refine_ls_matrix_type full
_refine_ls_number_parameters 145
_refine_ls_number_reflns 2706
_refine_ls_number_restraints 0
_refine_ls_restrained_S_all 1.028
_refine_ls_R_factor_all 0.0400
_refine_ls_R_factor_gt 0.0307
_refine_ls_shift/su_max 0.002
_refine_ls_shift/su_mean 0.000
_refine_ls_structure_factor_coef Fsqd
_refine_ls_weighting_details 'calc w=1/[\s^2^(Fo^2^)+(0.0427P)^2^+3.7278P] where P=(Fo^2^+2Fc^2^)/3'
_refine_ls_weighting_scheme calc
_refine_ls_wR_factor_gt 0.0772
_refine_ls_wR_factor_ref 0.0802
_reflns_number_gt 2239
_reflns_number_total 2706
_reflns_threshold_expression >2sigma(I)
_cod_data_source_file ol200350a_si_002.cif
_cod_data_source_block 1
_cod_original_sg_symbol_H-M 'C 2/c'
_cod_database_code 1502079

loop_
_symmetry_equiv_pos_as_xyz
'x, y, z'
'-x, y, -z+1/2'
'x+1/2, y+1/2, z'
'-x+1/2, y+1/2, -z+1/2'
'-x, -y, -z'
'x, -y, z-1/2'
'-x+1/2, -y+1/2, -z'
'x+1/2, -y+1/2, z-1/2'

loop_
_atom_site_label
_atom_site_type_symbol
_atom_site_fract_x
_atom_site_fract_y
_atom_site_fract_z
_atom_site_U_iso_or_equiv
_atom_site_adp_type
_atom_site_occupancy
_atom_site_symmetry_multiplicity
_atom_site_calc_flag
_atom_site_refinement_flags
C1 C 0.40567(19) 1.0053(7) 0.4306(2) 0.0545(9) Uani 1 1 d .
H1 H 0.4324 0.8775 0.4524 0.065 Uiso 1 1 calc R
C2 C 0.3874(2) 1.1649(8) 0.4726(2) 0.0658(11) Uani 1 1 d .
H2 H 0.4024 1.1435 0.5234 0.079 Uiso 1 1 calc R
C3 C 0.3478(2) 1.3543(7) 0.4418(3) 0.0655(11) Uani 1 1 d .
H3 H 0.3367 1.4588 0.4720 0.079 Uiso 1 1 calc R
C4 C 0.32415(17) 1.3910(7) 0.3664(2) 0.0556(9) Uani 1 1 d .
H4 H 0.2965 1.5162 0.3452 0.067 Uiso 1 1 calc R
C5 C 0.34291(14) 1.2353(6) 0.32289(19) 0.0417(7) Uani 1 1 d .
C6 C 0.32887(14) 1.2269(6) 0.24475(19) 0.0413(7) Uani 1 1 d .
C7 C 0.29370(16) 1.3720(6) 0.1857(2) 0.0537(9) Uani 1 1 d .
H7 H 0.2727 1.5064 0.1931 0.064 Uiso 1 1 calc R
C8 C 0.29036(17) 1.3145(8) 0.1163(2) 0.0602(10) Uani 1 1 d .
H8 H 0.2678 1.4135 0.0767 0.072 Uiso 1 1 calc R
C9 C 0.32008(17) 1.1113(7) 0.1044(2) 0.0565(9) Uani 1 1 d .
H9 H 0.3159 1.0731 0.0566 0.068 Uiso 1 1 calc R
C10 C 0.35568(15) 0.9638(7) 0.16146(18) 0.0473(7) Uani 1 1 d .
H10 H 0.3758 0.8279 0.1532 0.057 Uiso 1 1 calc R
C11 C 0.36034(14) 1.0266(6) 0.23217(17) 0.0397(7) Uani 1 1 d .
N12 N 0.39371(12) 0.9128(5) 0.29956(14) 0.0413(6) Uani 1 1 d .
C13 C 0.38313(14) 1.0411(6) 0.35545(18) 0.0405(7) Uani 1 1 d .
C14 C 0.43679(16) 0.7319(6) 0.30697(19) 0.0479(8) Uani 1 1 d .
H14 H 0.4432 0.6969 0.2642 0.057 Uiso 1 1 calc R
C15 C 0.4684(2) 0.6081(8) 0.3625(2) 0.0716(13) Uani 1 1 d .
H15 H 0.4617 0.6313 0.4056 0.086 Uiso 1 1 calc R
I16 I 0.534093(11) 0.35798(4) 0.365358(13) 0.05396(11) Uani 1 1 d .

loop_
_atom_site_aniso_label
_atom_site_aniso_U_11
_atom_site_aniso_U_22
_atom_site_aniso_U_33
_atom_site_aniso_U_23
_atom_site_aniso_U_13
_atom_site_aniso_U_12
C1 0.069(2) 0.049(2) 0.0487(19) 0.0038(15) 0.0268(18) 0.0067(17)
C2 0.082(3) 0.067(3) 0.057(2) -0.0077(19) 0.036(2) -0.002(2)
C3 0.067(3) 0.065(3) 0.077(3) -0.020(2) 0.041(2) -0.001(2)
C4 0.0436(19) 0.051(2) 0.076(3) -0.0100(18) 0.0262(18) 0.0042(16)
C5 0.0313(15) 0.0361(16) 0.0564(19) -0.0028(14) 0.0152(14) -0.0032(13)
C6 0.0291(14) 0.0364(15) 0.0552(18) 0.0016(14) 0.0125(13) -0.0041(12)
C7 0.0353(17) 0.045(2) 0.071(2) 0.0103(17) 0.0105(16) 0.0021(14)
C8 0.043(2) 0.064(2) 0.059(2) 0.0177(19) 0.0038(17) -0.0030(18)
C9 0.0447(19) 0.071(3) 0.0475(19) 0.0066(17) 0.0101(15) -0.0069(18)
C10 0.0434(18) 0.0511(19) 0.0467(18) 0.0014(15) 0.0165(14) -0.0040(15)
C11 0.0327(15) 0.0371(16) 0.0464(17) 0.0037(13) 0.0119(13) -0.0018(13)
N12 0.0431(15) 0.0389(14) 0.0413(13) 0.0034(11) 0.0155(11) 0.0071(11)
C13 0.0372(16) 0.0364(15) 0.0498(17) -0.0008(13) 0.0186(14) -0.0017(13)
C14 0.054(2) 0.0445(18) 0.0457(18) 0.0016(14) 0.0205(16) 0.0121(16)
C15 0.075(3) 0.089(3) 0.054(2) 0.009(2) 0.027(2) 0.043(2)
I16 0.05243(16) 0.04705(16) 0.05956(16) 0.00824(10) 0.01829(11) 0.01382(10)

loop_
_atom_type_symbol
_atom_type_description
_atom_type_scat_dispersion_real
_atom_type_scat_dispersion_imag
_atom_type_scat_source
C C 0.0033 0.0016 'International Tables Vol C Tables 4.2.6.8 and 6.1.1.4'
H H 0.0000 0.0000 'International Tables Vol C Tables 4.2.6.8 and 6.1.1.4'
N N 0.0061 0.0033 'International Tables Vol C Tables 4.2.6.8 and 6.1.1.4'
I I -0.4742 1.8119 'International Tables Vol C Tables 4.2.6.8 and 6.1.1.4'

loop_
_geom_angle_atom_site_label_1
_geom_angle_atom_site_label_2
_geom_angle_atom_site_label_3
_geom_angle
C2 C1 C13 117.9(4)
C2 C1 H1 121.0
C13 C1 H1 121.0
C3 C2 C1 122.2(4)
C3 C2 H2 118.9
C1 C2 H2 118.9
C2 C3 C4 120.6(4)
C2 C3 H3 119.7
C4 C3 H3 119.7
C3 C4 C5 118.3(4)
C3 C4 H4 120.9
C5 C4 H4 120.9
C4 C5 C13 120.1(3)
C4 C5 C6 132.4(3)
C13 C5 C6 107.5(3)
C7 C6 C11 119.3(3)
C7 C6 C5 133.7(3)
C11 C6 C5 107.0(3)
C8 C7 C6 119.1(3)
C8 C7 H7 120.4
C6 C7 H7 120.4
C7 C8 C9 120.8(4)
C7 C8 H8 119.6
C9 C8 H8 119.6
C10 C9 C8 121.8(4)
C10 C9 H9 119.1
C8 C9 H9 119.1
C9 C10 C11 117.2(4)
C9 C10 H10 121.4
C11 C10 H10 121.4
C10 C11 C6 121.6(3)
C10 C11 N12 129.3(3)
C6 C11 N12 109.1(3)
C14 N12 C11 122.8(3)
C14 N12 C13 128.2(3)
C11 N12 C13 108.1(3)
C1 C13 N12 130.9(3)
C1 C13 C5 120.8(3)
N12 C13 C5 108.3(3)
C15 C14 N12 130.1(3)
C15 C14 H14 114.9
N12 C14 H14 114.9
C14 C15 I16 125.1(3)
C14 C15 H15 117.4
I16 C15 H15 117.4

loop_
_geom_bond_atom_site_label_1
_geom_bond_atom_site_label_2
_geom_bond_distance
C1 C2 1.378(5)
C1 C13 1.379(5)
C1 H1 0.9300
C2 C3 1.374(6)
C2 H2 0.9300
C3 C4 1.384(6)
C3 H3 0.9300
C4 C5 1.394(5)
C4 H4 0.9300
C5 C13 1.407(5)
C5 C6 1.442(5)
C6 C7 1.390(5)
C6 C11 1.399(5)
C7 C8 1.372(6)
C7 H7 0.9300
C8 C9 1.382(6)
C8 H8 0.9300
C9 C10 1.376(5)
C9 H9 0.9300
C10 C11 1.393(5)
C10 H10 0.9300
C11 N12 1.402(4)
N12 C14 1.392(4)
N12 C13 1.404(4)
C14 C15 1.260(5)
C14 H14 0.9300
C15 I16 2.062(4)
C15 H15 0.9300
